data_8104699
loop_
_publ_author_name
'Li-Hua, Wang'
'Li-Li, Liu'
'Shu-Hua, Cao'
'Xi-Shi, Tai'

_publ_section_title
;
 Crystal structure of poly[(m3-3-carboxyadamantane-1-carboxylato-\k3
 O:O&#x2032;:O&#x2033;)-(phenanthroline-\k2 N,N&#x2032;)sodium(II)],
 C24H23N2NaO4
;
_journal_issue 4
_journal_name_full 'Zeitschrift f\"ur Kristallographie - New Crystal Structures'
_journal_page_first 745
_journal_page_last 747
_journal_paper_doi 10.1515/ncrs-2021-0067
_journal_volume 236
_journal_year 2021
_chemical_formula_moiety 'C24 H23 N2 Na O4'
_chemical_formula_sum 'C24 H23 N2 Na O4'
_chemical_formula_weight 426.43
_space_group_crystal_system monoclinic
_space_group_IT_number 14
_space_group_name_Hall '-P 2ybc'
_space_group_name_H-M_alt 'P 1 21/c 1'
_atom_sites_solution_hydrogens geom
_atom_sites_solution_primary dual
_cell_angle_alpha 90
_cell_angle_beta 91.881(7)
_cell_angle_gamma 90
_cell_formula_units_Z 4
_cell_length_a 7.5246(5)
_cell_length_b 22.554(2)
_cell_length_c 11.3358(9)
_cell_measurement_reflns_used 2356
_cell_measurement_temperature 100.00(10)
_cell_measurement_theta_max 28.3180
_cell_measurement_theta_min 2.5340
_cell_volume 1922.8(3)
_computing_cell_refinement 'CrysAlisPro 1.171.38.43f (Rigaku OD, 2015)'
_computing_data_collection 'CrysAlisPro 1.171.38.43f (Rigaku OD, 2015)'
_computing_data_reduction 'CrysAlisPro 1.171.38.43f (Rigaku OD, 2015)'
_computing_molecular_graphics 'Olex2 1.3-alpha (Dolomanov et al., 2009)'
_computing_publication_material 'Olex2 1.3-alpha (Dolomanov et al., 2009)'
_computing_structure_refinement 'ShelXL 2018/3 (Sheldrick, 2015)'
_computing_structure_solution 'SHELXT 2018/2 (Sheldrick, 2018)'
_diffrn_ambient_environment N~2~
_diffrn_ambient_temperature 100.00(10)
_diffrn_detector 'CCD plate'
_diffrn_detector_area_resol_mean 5.2684
_diffrn_detector_type AtlasS2
_diffrn_measured_fraction_theta_full 0.999
_diffrn_measured_fraction_theta_max 0.999
_diffrn_measurement_details
;
List of Runs (angles in degrees, time in seconds):

  # Type    Start    End  Width  t~exp~   \w     \q     \k     \f   Frames
--------------------------------------------------------------------------
  1  \w    -83.00  21.00   1.00    5.50    --  -11.59 -77.00-150.00  104
  2  \w     56.00  81.00   1.00    5.50    --   11.74  37.00 -90.00   25
  3  \w     35.00  98.00   1.00    5.50    --   11.74-178.00  90.00   63
;
_diffrn_measurement_device 'four-circle diffractometer'
_diffrn_measurement_device_type 'SuperNova, Dual, Cu at zero, AtlasS2'
_diffrn_measurement_method '\w scans'
_diffrn_orient_matrix_type 'CrysAlisPro convention (1999,Acta A55,543-557)'
_diffrn_orient_matrix_UB_11 0.0003271000
_diffrn_orient_matrix_UB_12 -0.0165045000
_diffrn_orient_matrix_UB_13 0.0532686000
_diffrn_orient_matrix_UB_21 0.0909974000
_diffrn_orient_matrix_UB_22 0.0071018000
_diffrn_orient_matrix_UB_23 0.0103883000
_diffrn_orient_matrix_UB_31 -0.0247167000
_diffrn_orient_matrix_UB_32 0.0258362000
_diffrn_orient_matrix_UB_33 0.0311496000
_diffrn_radiation_monochromator mirror
_diffrn_radiation_probe x-ray
_diffrn_radiation_type 'Mo K\a'
_diffrn_radiation_wavelength 0.71073
_diffrn_reflns_av_R_equivalents 0.0460
_diffrn_reflns_av_unetI/netI 0.0693
_diffrn_reflns_Laue_measured_fraction_full 0.999
_diffrn_reflns_Laue_measured_fraction_max 0.999
_diffrn_reflns_limit_h_max 8
_diffrn_reflns_limit_h_min -8
_diffrn_reflns_limit_k_max 22
_diffrn_reflns_limit_k_min -26
_diffrn_reflns_limit_l_max 13
_diffrn_reflns_limit_l_min -10
_diffrn_reflns_number 8172
_diffrn_reflns_point_group_measured_fraction_full 0.999
_diffrn_reflns_point_group_measured_fraction_max 0.999
_diffrn_reflns_theta_full 25.000
_diffrn_reflns_theta_max 25.000
_diffrn_reflns_theta_min 2.012
_diffrn_source 'micro-focus sealed X-ray tube'
_diffrn_source_type 'SuperNova (Mo) X-ray Source'
_exptl_absorpt_coefficient_mu 0.120
_exptl_absorpt_correction_T_max 1.00000
_exptl_absorpt_correction_T_min 0.63228
_exptl_absorpt_correction_type multi-scan
_exptl_absorpt_process_details
;
CrysAlisPro 1.171.38.43f (Rigaku Oxford Diffraction, 2015)
Empirical absorption correction using spherical harmonics,
 implemented in SCALE3 ABSPACK scaling algorithm.
;
_exptl_crystal_colour colourless
_exptl_crystal_colour_primary colourless
_exptl_crystal_density_diffrn 1.473
_exptl_crystal_description block
_exptl_crystal_F_000 896
_exptl_crystal_size_max 0.12
_exptl_crystal_size_mid 0.11
_exptl_crystal_size_min 0.09
_refine_diff_density_max 0.271
_refine_diff_density_min -0.302
_refine_diff_density_rms 0.060
_refine_ls_extinction_coef .
_refine_ls_extinction_method none
_refine_ls_goodness_of_fit_ref 1.038
_refine_ls_hydrogen_treatment constr
_refine_ls_matrix_type full
_refine_ls_number_parameters 281
_refine_ls_number_reflns 3372
_refine_ls_number_restraints 0
_refine_ls_restrained_S_all 1.038
_refine_ls_R_factor_all 0.0720
_refine_ls_R_factor_gt 0.0496
_refine_ls_shift/su_max 0.000
_refine_ls_shift/su_mean 0.000
_refine_ls_structure_factor_coef Fsqd
_refine_ls_weighting_details 'w=1/[\s^2^(Fo^2^)+(0.0458P)^2^+0.3454P] where P=(Fo^2^+2Fc^2^)/3'
_refine_ls_weighting_scheme calc
_refine_ls_wR_factor_gt 0.1043
_refine_ls_wR_factor_ref 0.1184
_reflns_Friedel_coverage 0.000
_reflns_Friedel_fraction_full .
_reflns_Friedel_fraction_max .
_reflns_number_gt 2495
_reflns_number_total 3372
_reflns_threshold_expression 'I > 2\s(I)'
_cod_data_source_file suppl_j_ncrs-2021-0067_suppl.cif
_cod_data_source_block w5
_cod_database_code 8104699
_shelx_space_group_comment
;
The symmetry employed for this shelxl refinement is uniquely defined
by the following loop, which should always be used as a source of
symmetry information in preference to the above space-group names.
They are only intended as comments.
;
_shelx_estimated_absorpt_t_max 0.989
_shelx_estimated_absorpt_t_min 0.986
_reflns_odcompleteness_completeness 99.90
_reflns_odcompleteness_iscentric 1
_reflns_odcompleteness_theta 26.32
_olex2_refinement_description
;
1. Fixed Uiso
 At 1.2 times of:
  All C(H) groups, All C(H,H) groups
 At 1.5 times of:
  All O(H) groups
2.a Ternary CH refined with riding coordinates:
 C18(H18), C20(H20)
2.b Secondary CH2 refined with riding coordinates:
 C15(H15A,H15B), C21(H21A,H21B), C22(H22A,H22B), C17(H17A,H17B), C23(H23A,
 H23B), C19(H19A,H19B)
2.c Aromatic/amide H refined with riding coordinates:
 C1(H1), C2(H2), C10(H10), C11(H11), C9(H9), C8(H8), C3(H3), C12(H12)
2.d Idealised tetrahedral OH refined as rotating group:
 O4(H4)
;

loop_
_space_group_symop_operation_xyz
'x, y, z'
'-x, y+1/2, -z+1/2'
'-x, -y, -z'
'x, -y-1/2, z-1/2'

loop_
_atom_site_label
_atom_site_type_symbol
_atom_site_fract_x
_atom_site_fract_y
_atom_site_fract_z
_atom_site_U_iso_or_equiv
_atom_site_adp_type
_atom_site_occupancy
_atom_site_site_symmetry_order
_atom_site_calc_flag
_atom_site_refinement_flags_posn
_atom_site_refinement_flags_adp
_atom_site_refinement_flags_occupancy
_atom_site_disorder_assembly
_atom_site_disorder_group
C1 C 0.0022(3) 0.45503(11) 0.8129(2) 0.0165(6) Uani 1 1 d . . . . .
H1 H -0.031624 0.423859 0.860911 0.020 Uiso 1 1 calc R U . . .
C2 C -0.0378(3) 0.51265(11) 0.8489(2) 0.0173(6) Uani 1 1 d . . . . .
H2 H -0.096983 0.519198 0.918494 0.021 Uiso 1 1 calc R U . . .
C3 C 0.0118(3) 0.55947(11) 0.7796(2) 0.0166(6) Uani 1 1 d . . . . .
H3 H -0.012781 0.598253 0.801698 0.020 Uiso 1 1 calc R U . . .
C4 C 0.1005(3) 0.54772(11) 0.6746(2) 0.0133(5) Uani 1 1 d . . . . .
C5 C 0.1345(3) 0.48799(10) 0.6455(2) 0.0118(5) Uani 1 1 d . . . . .
C6 C 0.2261(3) 0.47479(11) 0.5372(2) 0.0121(5) Uani 1 1 d . . . . .
C7 C 0.2768(3) 0.52253(10) 0.4648(2) 0.0127(5) Uani 1 1 d . . . . .
C8 C 0.2377(3) 0.58205(11) 0.4968(2) 0.0163(6) Uani 1 1 d . . . . .
H8 H 0.271284 0.612867 0.447742 0.020 Uiso 1 1 calc R U . . .
C9 C 0.1524(3) 0.59471(11) 0.5975(2) 0.0148(6) Uani 1 1 d . . . . .
H9 H 0.127540 0.633881 0.616582 0.018 Uiso 1 1 calc R U . . .
C10 C 0.3714(3) 0.50889(11) 0.3636(2) 0.0152(6) Uani 1 1 d . . . . .
H10 H 0.408424 0.539044 0.314099 0.018 Uiso 1 1 calc R U . . .
C11 C 0.4087(3) 0.45110(11) 0.3380(2) 0.0166(6) Uani 1 1 d . . . . .
H11 H 0.472778 0.441376 0.272007 0.020 Uiso 1 1 calc R U . . .
C12 C 0.3484(3) 0.40693(11) 0.4133(2) 0.0174(6) Uani 1 1 d . . . . .
H12 H 0.372202 0.367714 0.393986 0.021 Uiso 1 1 calc R U . . .
C13 C 0.2139(3) 0.24483(10) 0.3746(2) 0.0125(5) Uani 1 1 d . . . . .
C14 C 0.3716(3) 0.20694(10) 0.41933(19) 0.0105(5) Uani 1 1 d . . . . .
C15 C 0.5033(3) 0.24358(10) 0.49773(19) 0.0111(5) Uani 1 1 d . . . . .
H15A H 0.554629 0.274868 0.451035 0.013 Uiso 1 1 calc R U . . .
H15B H 0.440048 0.261888 0.561425 0.013 Uiso 1 1 calc R U . . .
C16 C 0.6526(3) 0.20373(10) 0.5496(2) 0.0114(5) Uani 1 1 d . . . . .
C17 C 0.7526(3) 0.17564(11) 0.4463(2) 0.0152(6) Uani 1 1 d . . . . .
H17A H 0.805742 0.206615 0.399705 0.018 Uiso 1 1 calc R U . . .
H17B H 0.847213 0.150278 0.477331 0.018 Uiso 1 1 calc R U . . .
C18 C 0.6240(3) 0.13925(11) 0.3683(2) 0.0182(6) Uani 1 1 d . . . . .
H18 H 0.688359 0.121997 0.302838 0.022 Uiso 1 1 calc R U . . .
C19 C 0.5440(3) 0.08962(11) 0.4412(2) 0.0229(6) Uani 1 1 d . . . . .
H19A H 0.637621 0.063862 0.472153 0.027 Uiso 1 1 calc R U . . .
H19B H 0.463331 0.066074 0.391885 0.027 Uiso 1 1 calc R U . . .
C20 C 0.4430(3) 0.11696(11) 0.5434(2) 0.0203(6) Uani 1 1 d . . . . .
H20 H 0.391887 0.085130 0.590431 0.024 Uiso 1 1 calc R U . . .
C21 C 0.2930(3) 0.15709(10) 0.4952(2) 0.0154(6) Uani 1 1 d . . . . .
H21A H 0.229978 0.174279 0.560227 0.019 Uiso 1 1 calc R U . . .
H21B H 0.209066 0.133866 0.447693 0.019 Uiso 1 1 calc R U . . .
C22 C 0.4731(3) 0.17870(11) 0.3190(2) 0.0158(6) Uani 1 1 d . . . . .
H22A H 0.522098 0.209571 0.270156 0.019 Uiso 1 1 calc R U . . .
H22B H 0.392137 0.155096 0.270047 0.019 Uiso 1 1 calc R U . . .
C23 C 0.5706(3) 0.15382(11) 0.6225(2) 0.0155(6) Uani 1 1 d . . . . .
H23A H 0.664051 0.128552 0.655317 0.019 Uiso 1 1 calc R U . . .
H23B H 0.506481 0.170723 0.687252 0.019 Uiso 1 1 calc R U . . .
C24 C 0.7908(3) 0.23927(11) 0.62139(19) 0.0124(5) Uani 1 1 d . . . . .
N1 N 0.0857(2) 0.44171(9) 0.71437(17) 0.0141(5) Uani 1 1 d . . . . .
N2 N 0.2594(2) 0.41705(9) 0.51083(17) 0.0136(5) Uani 1 1 d . . . . .
Na00 Na 0.10141(11) 0.33590(4) 0.61115(8) 0.0155(3) Uani 1 1 d . . . . .
O1 O 0.15148(19) 0.28324(7) 0.43964(14) 0.0174(4) Uani 1 1 d . . . . .
O2 O 0.1487(2) 0.23262(7) 0.27031(13) 0.0171(4) Uani 1 1 d . . . . .
O3 O 0.81203(19) 0.29281(7) 0.60832(14) 0.0167(4) Uani 1 1 d . . . . .
O4 O 0.8911(2) 0.20685(7) 0.69295(14) 0.0178(4) Uani 1 1 d . . . . .
H4 H 0.975163 0.226742 0.718311 0.027 Uiso 1 1 calc R U . . .

loop_
_atom_site_aniso_label
_atom_site_aniso_U_11
_atom_site_aniso_U_22
_atom_site_aniso_U_33
_atom_site_aniso_U_23
_atom_site_aniso_U_13
_atom_site_aniso_U_12
Na00 0.0185(5) 0.0146(5) 0.0134(5) 0.0001(4) -0.0010(4) -0.0015(4)
O3 0.0169(8) 0.0117(10) 0.0211(10) 0.0010(7) -0.0053(7) -0.0015(8)
O2 0.0194(8) 0.0205(10) 0.0111(9) -0.0031(7) -0.0068(7) 0.0056(8)
O1 0.0173(8) 0.0176(10) 0.0169(9) -0.0061(8) -0.0035(7) 0.0046(8)
O4 0.0177(8) 0.0154(10) 0.0194(10) 0.0027(7) -0.0119(7) -0.0050(8)
N2 0.0122(9) 0.0138(12) 0.0147(11) -0.0040(9) -0.0026(8) 0.0008(9)
N1 0.0122(9) 0.0165(12) 0.0132(11) 0.0035(9) -0.0040(8) -0.0006(9)
C6 0.0100(11) 0.0140(14) 0.0121(12) -0.0010(10) -0.0049(9) -0.0001(10)
C13 0.0122(11) 0.0122(13) 0.0131(13) 0.0019(11) -0.0015(9) -0.0019(11)
C24 0.0092(11) 0.0203(15) 0.0077(12) 0.0001(10) -0.0007(9) 0.0012(11)
C5 0.0115(11) 0.0123(13) 0.0112(13) 0.0020(10) -0.0040(9) -0.0017(11)
C14 0.0123(11) 0.0114(13) 0.0077(12) -0.0019(10) -0.0026(9) 0.0003(10)
C16 0.0131(11) 0.0110(13) 0.0101(12) -0.0010(10) 0.0000(9) 0.0003(10)
C4 0.0092(11) 0.0154(14) 0.0150(13) -0.0017(11) -0.0058(9) 0.0005(10)
C15 0.0142(12) 0.0100(13) 0.0089(12) 0.0006(10) -0.0016(9) 0.0021(10)
C1 0.0116(11) 0.0254(16) 0.0122(13) 0.0063(11) -0.0029(9) -0.0002(11)
C21 0.0148(12) 0.0145(14) 0.0166(13) 0.0022(11) -0.0059(10) -0.0048(11)
C2 0.0137(12) 0.0250(16) 0.0131(13) -0.0013(11) -0.0016(10) 0.0034(11)
C10 0.0140(12) 0.0205(15) 0.0108(13) 0.0055(11) -0.0050(9) -0.0010(11)
C11 0.0150(12) 0.0256(15) 0.0090(12) -0.0006(11) -0.0036(9) -0.0003(11)
C7 0.0102(11) 0.0148(14) 0.0127(13) 0.0048(10) -0.0053(9) -0.0011(11)
C9 0.0144(12) 0.0086(13) 0.0209(14) -0.0007(11) -0.0055(10) 0.0023(11)
C22 0.0148(12) 0.0198(14) 0.0124(13) -0.0045(11) -0.0042(9) 0.0019(11)
C17 0.0130(11) 0.0183(14) 0.0140(13) -0.0021(11) -0.0024(9) 0.0040(11)
C8 0.0138(11) 0.0170(14) 0.0177(14) 0.0032(11) -0.0042(10) -0.0023(11)
C23 0.0143(11) 0.0166(14) 0.0153(13) 0.0070(11) -0.0042(10) -0.0017(11)
C3 0.0138(12) 0.0167(14) 0.0191(14) -0.0038(11) -0.0043(10) 0.0015(11)
C12 0.0152(12) 0.0173(14) 0.0193(14) -0.0045(11) -0.0046(10) 0.0046(11)
C18 0.0173(12) 0.0198(15) 0.0172(14) -0.0092(11) -0.0042(10) 0.0060(11)
C20 0.0213(13) 0.0151(14) 0.0238(15) 0.0081(11) -0.0084(11) -0.0064(12)
C19 0.0214(13) 0.0143(14) 0.0319(16) -0.0075(12) -0.0153(11) 0.0043(12)

loop_
_atom_type_symbol
_atom_type_description
_atom_type_scat_dispersion_real
_atom_type_scat_dispersion_imag
_atom_type_scat_source
C C 0.0033 0.0016 'International Tables Vol C Tables 4.2.6.8 and 6.1.1.4'
H H 0.0000 0.0000 'International Tables Vol C Tables 4.2.6.8 and 6.1.1.4'
N N 0.0061 0.0033 'International Tables Vol C Tables 4.2.6.8 and 6.1.1.4'
Na Na 0.0362 0.0249 'International Tables Vol C Tables 4.2.6.8 and 6.1.1.4'
O O 0.0106 0.0060 'International Tables Vol C Tables 4.2.6.8 and 6.1.1.4'

loop_
_geom_angle_atom_site_label_1
_geom_angle_atom_site_label_2
_geom_angle_atom_site_label_3
_geom_angle
_geom_angle_site_symmetry_1
_geom_angle_site_symmetry_3
O3 Na00 O2 81.95(6) 1_455 4_566
O3 Na00 N2 138.29(7) 1_455 .
O3 Na00 N1 108.53(6) 1_455 .
O2 Na00 N2 139.54(6) 4_566 .
O2 Na00 N1 104.79(6) 4_566 .
O1 Na00 O3 87.32(6) . 1_455
O1 Na00 O2 106.08(7) . 4_566
O1 Na00 N2 84.26(7) . .
O1 Na00 N1 146.94(7) . .
N2 Na00 N1 64.45(6) . .
C24 O3 Na00 121.45(14) . 1_655
C13 O2 Na00 150.26(15) . 4_565
C13 O1 Na00 158.65(15) . .
C24 O4 H4 109.5 . .
C6 N2 Na00 120.74(15) . .
C12 N2 Na00 121.08(16) . .
C12 N2 C6 116.6(2) . .
C5 N1 Na00 114.75(15) . .
C1 N1 Na00 126.80(16) . .
C1 N1 C5 116.8(2) . .
N2 C6 C5 118.4(2) . .
N2 C6 C7 123.1(2) . .
C7 C6 C5 118.5(2) . .
O2 C13 C14 116.7(2) . .
O1 C13 O2 123.5(2) . .
O1 C13 C14 119.7(2) . .
O3 C24 O4 123.3(2) . .
O3 C24 C16 122.7(2) . .
O4 C24 C16 113.9(2) . .
N1 C5 C6 118.0(2) . .
N1 C5 C4 122.9(2) . .
C4 C5 C6 119.0(2) . .
C13 C14 C15 111.47(19) . .
C13 C14 C21 106.47(17) . .
C21 C14 C15 108.56(18) . .
C22 C14 C13 112.69(18) . .
C22 C14 C15 108.83(17) . .
C22 C14 C21 108.70(19) . .
C24 C16 C15 111.88(19) . .
C24 C16 C17 106.19(17) . .
C24 C16 C23 112.11(18) . .
C15 C16 C17 108.48(18) . .
C23 C16 C15 109.35(17) . .
C23 C16 C17 108.69(19) . .
C5 C4 C9 120.5(2) . .
C3 C4 C5 118.1(2) . .
C3 C4 C9 121.4(2) . .
C14 C15 H15A 109.5 . .
C14 C15 H15B 109.5 . .
C16 C15 C14 110.66(19) . .
C16 C15 H15A 109.5 . .
C16 C15 H15B 109.5 . .
H15A C15 H15B 108.1 . .
N1 C1 H1 117.8 . .
N1 C1 C2 124.5(2) . .
C2 C1 H1 117.8 . .
C14 C21 H21A 109.7 . .
C14 C21 H21B 109.7 . .
H21A C21 H21B 108.2 . .
C20 C21 C14 109.71(18) . .
C20 C21 H21A 109.7 . .
C20 C21 H21B 109.7 . .
C1 C2 H2 120.6 . .
C3 C2 C1 118.8(2) . .
C3 C2 H2 120.6 . .
C11 C10 H10 120.2 . .
C11 C10 C7 119.7(2) . .
C7 C10 H10 120.2 . .
C10 C11 H11 120.7 . .
C10 C11 C12 118.6(2) . .
C12 C11 H11 120.7 . .
C6 C7 C8 120.6(2) . .
C10 C7 C6 117.4(2) . .
C10 C7 C8 121.9(2) . .
C4 C9 H9 119.9 . .
C8 C9 C4 120.1(2) . .
C8 C9 H9 119.9 . .
C14 C22 H22A 109.5 . .
C14 C22 H22B 109.5 . .
C14 C22 C18 110.66(18) . .
H22A C22 H22B 108.1 . .
C18 C22 H22A 109.5 . .
C18 C22 H22B 109.5 . .
C16 C17 H17A 109.6 . .
C16 C17 H17B 109.6 . .
H17A C17 H17B 108.2 . .
C18 C17 C16 110.07(18) . .
C18 C17 H17A 109.6 . .
C18 C17 H17B 109.6 . .
C7 C8 H8 119.4 . .
C9 C8 C7 121.3(2) . .
C9 C8 H8 119.4 . .
C16 C23 H23A 109.7 . .
C16 C23 H23B 109.7 . .
H23A C23 H23B 108.2 . .
C20 C23 C16 109.71(18) . .
C20 C23 H23A 109.7 . .
C20 C23 H23B 109.7 . .
C4 C3 H3 120.5 . .
C2 C3 C4 118.9(2) . .
C2 C3 H3 120.5 . .
N2 C12 C11 124.6(2) . .
N2 C12 H12 117.7 . .
C11 C12 H12 117.7 . .
C22 C18 H18 109.4 . .
C17 C18 C22 110.3(2) . .
C17 C18 H18 109.4 . .
C19 C18 C22 108.78(19) . .
C19 C18 C17 109.5(2) . .
C19 C18 H18 109.4 . .
C21 C20 C23 109.1(2) . .
C21 C20 H20 109.2 . .
C21 C20 C19 110.2(2) . .
C23 C20 H20 109.2 . .
C19 C20 C23 110.01(19) . .
C19 C20 H20 109.2 . .
C18 C19 C20 109.1(2) . .
C18 C19 H19A 109.9 . .
C18 C19 H19B 109.9 . .
C20 C19 H19A 109.9 . .
C20 C19 H19B 109.9 . .
H19A C19 H19B 108.3 . .

loop_
_geom_bond_atom_site_label_1
_geom_bond_atom_site_label_2
_geom_bond_distance
_geom_bond_site_symmetry_2
Na00 O3 2.3839(17) 1_455
Na00 O2 2.3934(18) 4_566
Na00 O1 2.3197(18) .
Na00 N2 2.479(2) .
Na00 N1 2.662(2) .
O3 C24 1.228(3) .
O2 C13 1.294(3) .
O1 C13 1.240(3) .
O4 H4 0.8200 .
O4 C24 1.312(3) .
N2 C6 1.361(3) .
N2 C12 1.331(3) .
N1 C5 1.361(3) .
N1 C1 1.333(3) .
C6 C5 1.458(3) .
C6 C7 1.414(3) .
C13 C14 1.535(3) .
C24 C16 1.527(3) .
C5 C4 1.412(3) .
C14 C15 1.548(3) .
C14 C21 1.545(3) .
C14 C22 1.530(3) .
C16 C15 1.540(3) .
C16 C17 1.548(3) .
C16 C23 1.538(3) .
C4 C9 1.436(3) .
C4 C3 1.409(3) .
C15 H15A 0.9700 .
C15 H15B 0.9700 .
C1 H1 0.9300 .
C1 C2 1.398(3) .
C21 H21A 0.9700 .
C21 H21B 0.9700 .
C21 C20 1.534(3) .
C2 H2 0.9300 .
C2 C3 1.375(3) .
C10 H10 0.9300 .
C10 C11 1.366(3) .
C10 C7 1.405(3) .
C11 H11 0.9300 .
C11 C12 1.397(3) .
C7 C8 1.424(3) .
C9 H9 0.9300 .
C9 C8 1.359(3) .
C22 H22A 0.9700 .
C22 H22B 0.9700 .
C22 C18 1.534(3) .
C17 H17A 0.9700 .
C17 H17B 0.9700 .
C17 C18 1.528(3) .
C8 H8 0.9300 .
C23 H23A 0.9700 .
C23 H23B 0.9700 .
C23 C20 1.536(3) .
C3 H3 0.9300 .
C12 H12 0.9300 .
C18 H18 0.9800 .
C18 C19 1.527(4) .
C20 H20 0.9800 .
C20 C19 1.535(4) .
C19 H19A 0.9700 .
C19 H19B 0.9700 .

loop_
_geom_torsion_atom_site_label_1
_geom_torsion_atom_site_label_2
_geom_torsion_atom_site_label_3
_geom_torsion_atom_site_label_4
_geom_torsion
_geom_torsion_site_symmetry_1
_geom_torsion_site_symmetry_2
_geom_torsion_site_symmetry_3
_geom_torsion_site_symmetry_4
Na00 O3 C24 O4 36.5(3) 1_655 . . .
Na00 O3 C24 C16 -139.41(17) 1_655 . . .
Na00 O2 C13 O1 -153.5(2) 4_565 . . .
Na00 O2 C13 C14 23.7(4) 4_565 . . .
Na00 O1 C13 O2 164.7(3) . . . .
Na00 O1 C13 C14 -12.4(6) . . . .
Na00 N2 C6 C5 16.3(2) . . . .
Na00 N2 C6 C7 -163.98(16) . . . .
Na00 N2 C12 C11 165.88(17) . . . .
Na00 N1 C5 C6 -13.6(2) . . . .
Na00 N1 C5 C4 166.48(16) . . . .
Na00 N1 C1 C2 -164.37(17) . . . .
O3 C24 C16 C15 -21.6(3) . . . .
O3 C24 C16 C17 96.6(2) . . . .
O3 C24 C16 C23 -144.9(2) . . . .
O2 C13 C14 C15 146.0(2) . . . .
O2 C13 C14 C21 -95.8(2) . . . .
O2 C13 C14 C22 23.3(3) . . . .
O1 C13 C14 C15 -36.7(3) . . . .
O1 C13 C14 C21 81.5(3) . . . .
O1 C13 C14 C22 -159.4(2) . . . .
O4 C24 C16 C15 162.13(19) . . . .
O4 C24 C16 C17 -79.7(2) . . . .
O4 C24 C16 C23 38.9(3) . . . .
N2 C6 C5 N1 -0.5(3) . . . .
N2 C6 C5 C4 179.39(19) . . . .
N2 C6 C7 C10 -2.3(3) . . . .
N2 C6 C7 C8 179.78(19) . . . .
N1 C5 C4 C9 -178.94(19) . . . .
N1 C5 C4 C3 -0.1(3) . . . .
N1 C1 C2 C3 -0.3(3) . . . .
C6 N2 C12 C11 0.1(3) . . . .
C6 C5 C4 C9 1.2(3) . . . .
C6 C5 C4 C3 179.99(18) . . . .
C6 C7 C8 C9 0.5(3) . . . .
C13 C14 C15 C16 175.60(18) . . . .
C13 C14 C21 C20 179.93(18) . . . .
C13 C14 C22 C18 -177.56(19) . . . .
C24 C16 C15 C14 176.60(18) . . . .
C24 C16 C17 C18 -179.60(19) . . . .
C24 C16 C23 C20 -175.97(19) . . . .
C5 N1 C1 C2 0.2(3) . . . .
C5 C6 C7 C10 177.40(18) . . . .
C5 C6 C7 C8 -0.5(3) . . . .
C5 C4 C9 C8 -1.2(3) . . . .
C5 C4 C3 C2 -0.1(3) . . . .
C14 C21 C20 C23 61.6(3) . . . .
C14 C21 C20 C19 -59.2(2) . . . .
C14 C22 C18 C17 -58.9(3) . . . .
C14 C22 C18 C19 61.2(2) . . . .
C16 C17 C18 C22 59.0(3) . . . .
C16 C17 C18 C19 -60.6(2) . . . .
C16 C23 C20 C21 -61.1(3) . . . .
C16 C23 C20 C19 59.9(3) . . . .
C4 C9 C8 C7 0.4(3) . . . .
C15 C14 C21 C20 -60.0(2) . . . .
C15 C14 C22 C18 58.3(2) . . . .
C15 C16 C17 C18 -59.2(2) . . . .
C15 C16 C23 C20 59.4(2) . . . .
C1 N1 C5 C6 179.97(17) . . . .
C1 N1 C5 C4 0.1(3) . . . .
C1 C2 C3 C4 0.3(3) . . . .
C21 C14 C15 C16 58.6(2) . . . .
C21 C14 C22 C18 -59.8(2) . . . .
C21 C20 C19 C18 60.3(2) . . . .
C10 C11 C12 N2 -1.5(3) . . . .
C10 C7 C8 C9 -177.31(19) . . . .
C11 C10 C7 C6 0.8(3) . . . .
C11 C10 C7 C8 178.6(2) . . . .
C7 C6 C5 N1 179.78(19) . . . .
C7 C6 C5 C4 -0.3(3) . . . .
C7 C10 C11 C12 1.0(3) . . . .
C9 C4 C3 C2 178.7(2) . . . .
C22 C14 C15 C16 -59.5(2) . . . .
C22 C14 C21 C20 58.3(2) . . . .
C22 C18 C19 C20 -60.4(2) . . . .
C17 C16 C15 C14 59.8(2) . . . .
C17 C16 C23 C20 -58.9(2) . . . .
C17 C18 C19 C20 60.2(2) . . . .
C23 C16 C15 C14 -58.6(2) . . . .
C23 C16 C17 C18 59.6(2) . . . .
C23 C20 C19 C18 -60.0(2) . . . .
C3 C4 C9 C8 -179.97(18) . . . .
C12 N2 C6 C5 -177.83(18) . . . .
C12 N2 C6 C7 1.9(3) . . . .
